data_1564575
loop_
_publ_author_name
'Lan, Hai-Ming'
'Yang, Ru-Xia'
'Yang, Li-Zhen'
'Zhu, Peng-Yin'
'Wang, Lu-Lu'
'Yu, Yu-Ming'
'Wang, Duo-Zhi'

_publ_section_title
;
 Lanthanide complexes based on the linear bifunctional ligand: Synthesis,
 structure regulation and magnetic properties
;
_journal_name_full 'Inorganica Chimica Acta'
_journal_page_first 119593
_journal_paper_doi 10.1016/j.ica.2020.119593
_journal_volume 508
_journal_year 2020
_chemical_formula_moiety 'C153 H119 Ho7 N36 O32, 4(H1 O1), 4.5(H2 O)'
_chemical_formula_sum 'C153 H132 Ho7 N36 O40.5'
_chemical_formula_weight 4277.45
_space_group_crystal_system hexagonal
_space_group_IT_number 176
_space_group_name_Hall '-P 6c'
_space_group_name_H-M_alt 'P 63/m'
_atom_sites_solution_hydrogens mixed
_cell_angle_alpha 90
_cell_angle_beta 90
_cell_angle_gamma 120
_cell_formula_units_Z 2
_cell_length_a 21.8289(4)
_cell_length_b 21.8289(4)
_cell_length_c 20.8477(5)
_cell_measurement_reflns_used 23185
_cell_measurement_temperature 100.00(10)
_cell_measurement_theta_max 29.4130
_cell_measurement_theta_min 2.1500
_cell_volume 8603.1(3)
_computing_cell_refinement 'CrysAlisPro 1.171.38.43f (Rigaku OD, 2015)'
_computing_data_collection 'CrysAlisPro 1.171.38.43f (Rigaku OD, 2015)'
_computing_data_reduction 'CrysAlisPro 1.171.38.43f (Rigaku OD, 2015)'
_computing_molecular_graphics 'Olex2 (Dolomanov et al., 2009)'
_computing_publication_material 'Olex2 (Dolomanov et al., 2009)'
_computing_structure_refinement 'XL (Sheldrick, 2008)'
_computing_structure_solution 'ShelXT (Sheldrick, 2015)'
_diffrn_ambient_environment N~2~
_diffrn_ambient_temperature 100.00(10)
_diffrn_detector 'CCD plate'
_diffrn_detector_area_resol_mean 5.2684
_diffrn_detector_type AtlasS2
_diffrn_measured_fraction_theta_full 0.9995
_diffrn_measured_fraction_theta_max 0.9584
_diffrn_measurement_details
;
List of Runs (angles in degrees, time in seconds):

  # Type    Start    End  Width  t~exp~   \w     \q     \k     \f   Frames
--------------------------------------------------------------------------
  1  \w    -40.00  62.00   1.00    3.50    --  -11.59  57.00 -90.00  102
  2  \w    -17.00  76.00   1.00    3.50    --   11.74  77.00  30.00   93
  3  \w     36.00  63.00   1.00    3.50    --   11.74 178.00 120.00   27
  4  \w    -78.00  12.00   1.00    3.50    --  -11.59 -57.00 120.00   90
;
_diffrn_measurement_device 'four-circle diffractometer'
_diffrn_measurement_device_type 'SuperNova, Dual, Cu at zero, AtlasS2'
_diffrn_measurement_method '\w scans'
_diffrn_orient_matrix_type 'CrysAlisPro convention (1999,Acta A55,543-557)'
_diffrn_orient_matrix_UB_11 0.0358326000
_diffrn_orient_matrix_UB_12 0.0275535000
_diffrn_orient_matrix_UB_13 0.0004028000
_diffrn_orient_matrix_UB_21 -0.0001834000
_diffrn_orient_matrix_UB_22 -0.0008858000
_diffrn_orient_matrix_UB_23 0.0340130000
_diffrn_orient_matrix_UB_31 0.0111363000
_diffrn_orient_matrix_UB_32 -0.0254498000
_diffrn_orient_matrix_UB_33 -0.0007457000
_diffrn_radiation_monochromator mirror
_diffrn_radiation_probe x-ray
_diffrn_radiation_type 'Mo K\a'
_diffrn_radiation_wavelength 0.71073
_diffrn_reflns_av_R_equivalents 0.0502
_diffrn_reflns_av_unetI/netI 0.0333
_diffrn_reflns_Laue_measured_fraction_full 0.999
_diffrn_reflns_Laue_measured_fraction_max 0.958
_diffrn_reflns_limit_h_max 26
_diffrn_reflns_limit_h_min -27
_diffrn_reflns_limit_k_max 30
_diffrn_reflns_limit_k_min -28
_diffrn_reflns_limit_l_max 26
_diffrn_reflns_limit_l_min -27
_diffrn_reflns_number 73871
_diffrn_reflns_point_group_measured_fraction_full 0.999
_diffrn_reflns_point_group_measured_fraction_max 0.958
_diffrn_reflns_theta_full 25.242
_diffrn_reflns_theta_max 29.596
_diffrn_reflns_theta_min 2.106
_diffrn_source 'micro-focus sealed X-ray tube'
_diffrn_source_type 'SuperNova (Mo) X-ray Source'
_exptl_absorpt_coefficient_mu 3.263
_exptl_absorpt_correction_T_max 1.00000
_exptl_absorpt_correction_T_min 0.80617
_exptl_absorpt_correction_type multi-scan
_exptl_absorpt_process_details
;
CrysAlisPro 1.171.38.43f (Rigaku Oxford Diffraction, 2015)
Empirical absorption correction using spherical harmonics,
 implemented in SCALE3 ABSPACK scaling algorithm.
;
_exptl_crystal_colour orange
_exptl_crystal_colour_primary orange
_exptl_crystal_density_diffrn 1.651
_exptl_crystal_description block
_exptl_crystal_F_000 4190
_exptl_crystal_size_max 0.12
_exptl_crystal_size_mid 0.11
_exptl_crystal_size_min 0.1
_refine_diff_density_max 2.931
_refine_diff_density_min -2.241
_refine_diff_density_rms 0.195
_refine_ls_extinction_coef .
_refine_ls_extinction_method none
_refine_ls_goodness_of_fit_ref 1.068
_refine_ls_hydrogen_treatment constr
_refine_ls_matrix_type full
_refine_ls_number_parameters 476
_refine_ls_number_reflns 7925
_refine_ls_number_restraints 1815
_refine_ls_restrained_S_all 0.998
_refine_ls_R_factor_all 0.0571
_refine_ls_R_factor_gt 0.0417
_refine_ls_shift/su_max 0.001
_refine_ls_shift/su_mean 0.000
_refine_ls_structure_factor_coef Fsqd
_refine_ls_weighting_details 'w=1/[\s^2^(Fo^2^)+(0.0499P)^2^+62.7599P] where P=(Fo^2^+2Fc^2^)/3'
_refine_ls_weighting_scheme calc
_refine_ls_wR_factor_gt 0.1082
_refine_ls_wR_factor_ref 0.1181
_reflns_Friedel_coverage 0.000
_reflns_Friedel_fraction_full .
_reflns_Friedel_fraction_max .
_reflns_number_gt 6391
_reflns_number_total 7925
_reflns_threshold_expression 'I > 2\s(I)'
_cod_data_source_file 7.cif
_cod_data_source_block lhm-1
_cod_original_cell_volume 8603.0(4)
_cod_original_formula_sum 'C153 H132 Ho7 N36 O40.50'
_cod_database_code 1564575
_shelx_space_group_comment
;
The symmetry employed for this shelxl refinement is uniquely defined
by the following loop, which should always be used as a source of
symmetry information in preference to the above space-group names.
They are only intended as comments.
;
_shelx_estimated_absorpt_t_max 0.736
_shelx_estimated_absorpt_t_min 0.695
_reflns_odcompleteness_completeness 99.95
_reflns_odcompleteness_iscentric 1
_reflns_odcompleteness_theta 26.32
_olex2_refinement_description
;
1. Fixed Uiso
 At 1.2 times of:
  All C(H) groups, H5 of O5, H0AA of O0AA, All C(H,H) groups, All N(H) groups
 At 1.5 times of:
  All O(H,H) groups, H7A of O7
2. Restrained distances
 N4-C17 = N3-C15 = N3-C16
 1.47 with sigma of 0.01
 N4-C15 = C17-C16
 1.36 with sigma of 0.01
 C30-C29 \\sim C30A-C29 \\sim C30-C31 \\sim C31A-C30A \\sim C31-C26 \\sim
C31A-C26A \\sim C26A-C27 ~
 C26-C27
 with sigma of 0.02
3. Uiso/Uaniso restraints and constraints
C1 \\sim C2 \\sim C3 \\sim C4 \\sim C5 \\sim C6 \\sim C7 \\sim C8 \\sim C9
\\sim C10 \\sim C11 \\sim C12 \\sim C13 \\sim C14 \\sim C15 \\sim C16 \\sim C17
\\sim C18 \\sim C19 \\sim C20 \\sim C21 \\sim C22 \\sim C23 \\sim C24 \\sim C25
\\sim C25A \\sim C26 \\sim C26A \\sim C27 \\sim C28 \\sim C29 \\sim C30 \\sim
C30A \\sim C31 \\sim C31A \\sim C32 \\sim C33 \\sim C33A \\sim C34 \\sim C34A
\\sim N1 \\sim N2 \\sim N3 \\sim N4 \\sim N5 \\sim N6 \\sim N6A \\sim N7 \\sim
N8 \\sim O1 \\sim O3 \\sim O4 \\sim O0AA \\sim O5 \\sim O6 \\sim O7 \\sim O8
\\sim O9 \\sim O2: within 3.8A with sigma of 0.01 and sigma for terminal atoms
of 0.02
Uanis(O1) \\sim Ueq: with sigma of 0.001 and sigma for terminal atoms of 0.002
Uanis(C30A) = Uanis(C30)
Uanis(C31A) = Uanis(C31)
4. Others
 Sof(N6A)=Sof(H6AA)=Sof(C25A)=Sof(C26A)=Sof(H27A)=Sof(C30A)=Sof(H30A)=
 Sof(C31A)=Sof(H31A)=Sof(C33A)=Sof(H33A)=Sof(C34A)=Sof(H34A)=1-FVAR(1)
 Sof(N6)=Sof(H6)=Sof(C25)=Sof(C26)=Sof(H27)=Sof(C30)=Sof(H30)=Sof(C31)=
 Sof(H31)=Sof(C33)=Sof(H33)=Sof(C34)=Sof(H34)=FVAR(1)
 Fixed Sof: O1(0.5) N1(0.5) H1(0.5) C5(0.5) C6(0.5) H6C(0.5) C7(0.5) H7(0.5)
 O7(0.6666) H7A(0.6666) O8(0.5) H8A(0.5) H8B(0.5) O9(0.25) H9A(0.25) H9B(0.25)
 O2(0.5)
5.a Riding coordinates:
 O7(H7A), O8(H8A,H8B), O9(H9A,H9B)
5.b Rotating group:
 O6(H6A,H6B)
5.c Ternary CH refined with riding coordinates:
 O0AA(H0AA), O5(H5)
5.d Aromatic/amide H refined with riding coordinates:
 N1(H1), N6(H6), N6A(H6AA), C3(H3), C6(H6C), C7(H7), C10(H10), C11(H11),
 C13(H13), C14(H14), C15(H15), C16(H16), C17(H17), C20(H20), C23(H23), C24(H24),
  C27(H27), C27(H27A), C28(H28), C30(H30), C30A(H30A), C31(H31), C31A(H31A),
 C32(H32), C33(H33), C33A(H33A), C34(H34), C34A(H34A)
;
_shelx_shelxl_version_number 2014/7
_olex2_submission_special_instructions 'No special instructions were received'
_oxdiff_exptl_absorpt_empirical_details
;
Empirical correction (ABSPACK) includes:
- Absorption correction using spherical harmonics
- Frame scaling
;
_oxdiff_exptl_absorpt_empirical_full_max 1.159
_oxdiff_exptl_absorpt_empirical_full_min 0.863

loop_
_space_group_symop_operation_xyz
'x, y, z'
'-y, x-y, z'
'-x+y, -x, z'
'-x, -y, z+1/2'
'y, -x+y, z+1/2'
'x-y, x, z+1/2'
'-x, -y, -z'
'y, -x+y, -z'
'x-y, x, -z'
'x, y, -z-1/2'
'-y, x-y, -z-1/2'
'-x+y, -x, -z-1/2'

loop_
_atom_site_label
_atom_site_type_symbol
_atom_site_fract_x
_atom_site_fract_y
_atom_site_fract_z
_atom_site_U_iso_or_equiv
_atom_site_adp_type
_atom_site_occupancy
_atom_site_site_symmetry_order
_atom_site_calc_flag
_atom_site_refinement_flags_posn
_atom_site_refinement_flags_adp
_atom_site_refinement_flags_occupancy
_atom_site_disorder_assembly
_atom_site_disorder_group
Ho1 Ho 0.44266(2) 0.75484(2) 0.60440(2) 0.01256(8) Uani 1 1 d . . . . .
Ho2 Ho 0.3333 0.6667 0.7500 0.01445(12) Uani 1 6 d S T P A .
O1 O 0.4710(5) 0.7980(5) 0.7091(4) 0.0272(15) Uani 0.5 1 d . U . A -1
O3 O 0.50034(16) 0.69266(17) 0.57696(18) 0.0178(7) Uani 1 1 d . U . . .
O4 O 0.42151(17) 0.57694(17) 0.57425(19) 0.0204(7) Uani 1 1 d . U . . .
O0AA O 0.39909(17) 0.65541(17) 0.67126(17) 0.0172(7) Uani 1 1 d . U . . .
H0AA H 0.4371 0.6470 0.6883 0.021 Uiso 1 1 calc R . . A .
O5 O 0.3333 0.6667 0.5619(3) 0.0120(10) Uani 1 3 d S TU P A .
H5 H 0.3333 0.6667 0.5139 0.014 Uiso 1 3 calc RS T P . .
O6 O 0.45592(18) 0.76252(18) 0.4886(2) 0.0212(8) Uani 1 1 d . U . . .
H6A H 0.4475 0.7221 0.4727 0.032 Uiso 1 1 d GR . . . .
H6B H 0.4998 0.7911 0.4782 0.032 Uiso 1 1 d GR . . . .
N1 N 0.7025(5) 1.1290(5) 0.7713(5) 0.0404(18) Uani 0.5 1 d . U . A -1
H1 H 0.7012 1.1667 0.7841 0.048 Uiso 0.5 1 calc R . . A -1
N2 N 0.7456(4) 1.0594(4) 0.7500 0.0408(14) Uani 1 2 d S TU P A .
N3 N 1.0365(4) 1.3636(4) 0.7500 0.0488(16) Uani 1 2 d DS TU P A .
N4 N 1.1271(4) 1.4772(4) 0.7500 0.0545(19) Uani 1 2 d DS TU P A .
N5 N 0.7109(2) 0.5742(3) 0.5764(3) 0.0333(9) Uani 1 1 d . U . . .
N6 N 0.7384(5) 0.6890(5) 0.5717(6) 0.0289(14) Uani 0.569(7) 1 d . U . B 1
H6 H 0.7629 0.7352 0.5673 0.035 Uiso 0.569(7) 1 calc R . . B 1
N6A N 0.7360(7) 0.6819(7) 0.5998(8) 0.0292(16) Uani 0.431(7) 1 d . U . B 2
H6AA H 0.7609 0.7260 0.6129 0.035 Uiso 0.431(7) 1 calc R . . B 2
N7 N 1.0526(2) 0.7243(2) 0.5858(3) 0.0308(9) Uani 1 1 d . U . . .
N8 N 1.1527(2) 0.7220(2) 0.5874(3) 0.0375(11) Uani 1 1 d . U . . .
C1 C 0.5071(4) 0.8399(4) 0.7500 0.0253(13) Uani 1 2 d S TU P . .
C2 C 0.5579(4) 0.9168(4) 0.7500 0.0329(15) Uani 1 2 d S TU P A .
C3 C 0.6286(4) 0.9441(4) 0.7500 0.0328(14) Uani 1 2 d S TU P . .
H3 H 0.6480 0.9136 0.7500 0.039 Uiso 1 2 calc RS T P A .
C4 C 0.6728(4) 1.0166(4) 0.7500 0.0317(14) Uani 1 2 d S TU P A .
C5 C 0.6467(5) 1.0606(5) 0.7690(6) 0.0352(18) Uani 0.5 1 d . U . A -1
C6 C 0.5758(6) 1.0323(6) 0.7868(7) 0.0373(19) Uani 0.5 1 d . U . A -1
H6C H 0.5580 1.0617 0.8015 0.045 Uiso 0.5 1 calc R . . A -1
C7 C 0.5329(6) 0.9599(6) 0.7822(6) 0.0328(18) Uani 0.5 1 d . U . A -1
H7 H 0.4867 0.9378 0.8001 0.039 Uiso 0.5 1 calc R . . A -1
C8 C 0.7596(5) 1.1268(5) 0.7500 0.0449(16) Uani 1 2 d S TU P . .
C9 C 0.8324(5) 1.1882(5) 0.7500 0.0478(17) Uani 1 2 d S TU P A .
C10 C 0.8902(5) 1.1786(5) 0.7500 0.0570(19) Uani 1 2 d S TU P . .
H10 H 0.8838 1.1322 0.7500 0.068 Uiso 1 2 calc RS T P A .
C11 C 0.9591(6) 1.2384(5) 0.7500 0.062(2) Uani 1 2 d S TU P A .
H11 H 0.9994 1.2324 0.7500 0.075 Uiso 1 2 calc RS T P . .
C12 C 0.9674(5) 1.3046(5) 0.7500 0.0520(18) Uani 1 2 d S TU P . .
C13 C 0.9101(5) 1.3137(5) 0.7500 0.0518(18) Uani 1 2 d S TU P A .
H13 H 0.9161 1.3599 0.7500 0.062 Uiso 1 2 calc RS T P . .
C14 C 0.8430(5) 1.2549(5) 0.7500 0.0508(18) Uani 1 2 d S TU P . .
H14 H 0.8031 1.2615 0.7500 0.061 Uiso 1 2 calc RS T P A .
C15 C 1.0567(5) 1.4362(4) 0.7500 0.068(2) Uani 1 2 d DS TU P . .
H15 H 1.0245 1.4535 0.7500 0.082 Uiso 1 2 calc RS T P A .
C16 C 1.0998(4) 1.3612(5) 0.7500 0.062(2) Uani 1 2 d DS TU P . .
H16 H 1.1047 1.3203 0.7500 0.074 Uiso 1 2 calc RS T P A .
C17 C 1.1521(5) 1.4295(4) 0.7500 0.059(2) Uani 1 2 d DS TU P A .
H17 H 1.2010 1.4436 0.7500 0.070 Uiso 1 2 calc RS T P . .
C18 C 0.4840(2) 0.6284(2) 0.5758(3) 0.0173(8) Uani 1 1 d . U . . .
C19 C 0.5428(2) 0.6119(3) 0.5760(3) 0.0204(9) Uani 1 1 d . U . . .
C20 C 0.6127(3) 0.6664(3) 0.5794(3) 0.0294(10) Uani 1 1 d . U . . .
H20 H 0.6245 0.7146 0.5807 0.035 Uiso 1 1 calc R . . . .
C21 C 0.6643(3) 0.6470(3) 0.5808(3) 0.0317(10) Uani 1 1 d . U . . .
C22 C 0.6485(3) 0.5766(3) 0.5770(3) 0.0274(10) Uani 1 1 d . U . . .
C23 C 0.5788(3) 0.5225(3) 0.5731(3) 0.0286(10) Uani 1 1 d . U . . .
H23 H 0.5671 0.4743 0.5707 0.034 Uiso 1 1 calc R . . . .
C24 C 0.5266(3) 0.5413(3) 0.5730(3) 0.0255(10) Uani 1 1 d . U . . .
H24 H 0.4784 0.5051 0.5709 0.031 Uiso 1 1 calc R . . . .
C25 C 0.7640(6) 0.6434(6) 0.5713(7) 0.0289(15) Uani 0.569(7) 1 d . U . B 1
C25A C 0.7597(9) 0.6351(9) 0.5944(9) 0.0299(17) Uani 0.431(7) 1 d . U . B 2
C26 C 0.8389(5) 0.6641(5) 0.5721(6) 0.0300(15) Uani 0.569(7) 1 d D U . B 1
C26A C 0.8351(7) 0.6593(6) 0.5954(9) 0.0314(18) Uani 0.431(7) 1 d D U . B 2
C27 C 0.8579(3) 0.6115(3) 0.5835(3) 0.0333(10) Uani 1 1 d D U . . .
H27 H 0.8225 0.5636 0.5904 0.040 Uiso 0.569(7) 1 calc R . . B 1
H27A H 0.8238 0.5637 0.5745 0.040 Uiso 0.431(7) 1 calc R . . B 2
C28 C 0.9292(3) 0.6315(3) 0.5844(3) 0.0282(10) Uani 1 1 d . U . . .
H28 H 0.9430 0.5966 0.5856 0.034 Uiso 1 1 calc R . . . .
C29 C 0.9795(3) 0.7020(3) 0.5837(3) 0.0281(9) Uani 1 1 d D U . . .
C30 C 0.9615(5) 0.7542(6) 0.5722(7) 0.0321(11) Uani 0.569(7) 1 d D U . B 1
H30 H 0.9974 0.8024 0.5686 0.039 Uiso 0.569(7) 1 calc R . . B 1
C30A C 0.9586(7) 0.7519(7) 0.5975(8) 0.0321(11) Uani 0.431(7) 1 d D U . B 2
H30A H 0.9932 0.8000 0.6048 0.039 Uiso 0.431(7) 1 calc R . . B 2
C31 C 0.8908(5) 0.7349(5) 0.5661(7) 0.0327(11) Uani 0.569(7) 1 d D U . B 1
H31 H 0.8779 0.7697 0.5580 0.039 Uiso 0.569(7) 1 calc R . . B 1
C31A C 0.8869(6) 0.7307(7) 0.6006(9) 0.0327(11) Uani 0.431(7) 1 d D U . B 2
H31A H 0.8730 0.7652 0.6063 0.039 Uiso 0.431(7) 1 calc R . . B 2
C32 C 1.0852(3) 0.6860(3) 0.5835(3) 0.0272(10) Uani 1 1 d . U . . .
H32 H 1.0600 0.6359 0.5792 0.033 Uiso 1 1 calc R . . . .
C33 C 1.1052(5) 0.7898(5) 0.6170(6) 0.0312(15) Uani 0.569(7) 1 d . U . B 1
H33 H 1.0983 0.8269 0.6323 0.037 Uiso 0.569(7) 1 calc R . . B 1
C33A C 1.1019(7) 0.7878(7) 0.5556(8) 0.0328(18) Uani 0.431(7) 1 d . U . B 2
H33A H 1.0938 0.8237 0.5391 0.039 Uiso 0.431(7) 1 calc R . . B 2
C34 C 1.1660(5) 0.7869(5) 0.6198(6) 0.0300(16) Uani 0.569(7) 1 d . U . B 1
H34 H 1.2092 0.8208 0.6391 0.036 Uiso 0.569(7) 1 calc R . . B 1
C34A C 1.1630(6) 0.7866(7) 0.5552(8) 0.0314(19) Uani 0.431(7) 1 d . U . B 2
H34A H 1.2062 0.8220 0.5369 0.038 Uiso 0.431(7) 1 calc R . . B 2
O7 O 0.4291(2) 0.6399(2) 0.4274(3) 0.0157(9) Uani 0.6666 1 d . U . . .
H7A H 0.3887 0.6082 0.4404 0.024 Uiso 0.6666 1 d R . . . .
O8 O 0.8090(4) 0.8367(4) 0.5990(5) 0.0369(16) Uani 0.5 1 d . U . . .
H8A H 0.7943 0.8487 0.6319 0.055 Uiso 0.5 1 d R . . . .
H8B H 0.8506 0.8710 0.5930 0.055 Uiso 0.5 1 d R . . . .
O9 O 0.8326(7) 0.9968(7) 0.7337(9) 0.037(3) Uani 0.25 1 d . U . C -1
H9A H 0.8075 1.0165 0.7345 0.056 Uiso 0.25 1 d R . . C -1
H9B H 0.8043 0.9529 0.7375 0.056 Uiso 0.25 1 d R . . C -1
O2 O 0.5031(4) 0.8202(4) 0.8104(4) 0.0326(19) Uani 0.5 1 d . U . A -1

loop_
_atom_site_aniso_label
_atom_site_aniso_U_11
_atom_site_aniso_U_22
_atom_site_aniso_U_33
_atom_site_aniso_U_23
_atom_site_aniso_U_13
_atom_site_aniso_U_12
Ho1 0.00539(10) 0.00485(10) 0.02693(14) -0.00202(7) -0.00107(7) 0.00219(7)
Ho2 0.00999(15) 0.00999(15) 0.0234(3) 0.000 0.000 0.00500(7)
O1 0.0261(17) 0.0268(17) 0.0282(17) -0.0013(10) 0.0003(10) 0.0129(11)
O3 0.0103(13) 0.0120(14) 0.0339(18) -0.0002(13) 0.0015(13) 0.0076(11)
O4 0.0080(13) 0.0158(14) 0.0404(19) -0.0069(14) -0.0020(13) 0.0083(12)
O0AA 0.0112(14) 0.0175(15) 0.0259(17) -0.0022(13) -0.0024(13) 0.0094(12)
O5 0.0070(12) 0.0070(12) 0.022(2) 0.000 0.000 0.0035(6)
O6 0.0115(15) 0.0123(15) 0.039(2) 0.0030(14) 0.0042(14) 0.0052(13)
N1 0.021(3) 0.019(3) 0.069(3) -0.004(3) 0.001(3) 0.001(2)
N2 0.018(2) 0.020(2) 0.071(3) 0.000 0.000 0.000(2)
N3 0.021(3) 0.019(2) 0.093(4) 0.000 0.000 -0.001(2)
N4 0.020(3) 0.024(3) 0.103(5) 0.000 0.000 -0.001(2)
N5 0.0151(16) 0.0280(18) 0.063(2) -0.0145(18) -0.0076(17) 0.0154(14)
N6 0.012(2) 0.023(2) 0.057(3) -0.007(2) -0.006(2) 0.0132(18)
N6A 0.012(2) 0.023(2) 0.058(3) -0.012(3) -0.005(3) 0.013(2)
N7 0.0128(16) 0.0206(17) 0.065(2) 0.0042(18) 0.0040(17) 0.0127(14)
N8 0.0141(18) 0.0186(19) 0.083(3) 0.003(2) 0.004(2) 0.0103(16)
C1 0.014(2) 0.016(3) 0.043(3) 0.000 0.000 0.006(2)
C2 0.017(3) 0.020(3) 0.056(3) 0.000 0.000 0.005(2)
C3 0.017(2) 0.018(2) 0.056(3) 0.000 0.000 0.004(2)
C4 0.014(2) 0.019(2) 0.058(3) 0.000 0.000 0.004(2)
C5 0.017(3) 0.018(3) 0.062(4) -0.002(3) -0.003(3) 0.003(2)
C6 0.020(3) 0.021(3) 0.062(4) -0.004(3) 0.000(3) 0.004(3)
C7 0.017(3) 0.022(3) 0.054(3) -0.002(3) 0.002(3) 0.006(3)
C8 0.021(3) 0.021(2) 0.078(3) 0.000 0.000 -0.001(2)
C9 0.022(3) 0.022(3) 0.083(3) 0.000 0.000 -0.001(2)
C10 0.026(3) 0.026(3) 0.098(4) 0.000 0.000 -0.002(2)
C11 0.028(3) 0.029(3) 0.108(4) 0.000 0.000 -0.003(3)
C12 0.021(3) 0.023(3) 0.096(4) 0.000 0.000 -0.001(2)
C13 0.022(3) 0.022(3) 0.096(4) 0.000 0.000 0.000(2)
C14 0.024(3) 0.022(3) 0.090(4) 0.000 0.000 -0.002(2)
C15 0.030(3) 0.031(3) 0.118(4) 0.000 0.000 -0.004(3)
C16 0.026(3) 0.027(3) 0.114(4) 0.000 0.000 0.000(3)
C17 0.022(3) 0.027(3) 0.110(5) 0.000 0.000 -0.001(3)
C18 0.0081(16) 0.0144(17) 0.032(2) -0.0039(16) -0.0003(16) 0.0079(14)
C19 0.0092(16) 0.0162(18) 0.040(2) -0.0068(17) -0.0033(16) 0.0094(15)
C20 0.0132(17) 0.0197(18) 0.058(2) -0.0108(18) -0.0032(18) 0.0102(15)
C21 0.0136(17) 0.0239(19) 0.059(2) -0.0131(19) -0.0051(18) 0.0103(15)
C22 0.0132(17) 0.0219(19) 0.053(2) -0.0142(18) -0.0071(18) 0.0135(15)
C23 0.0153(18) 0.0200(19) 0.055(2) -0.0092(19) -0.0053(18) 0.0120(15)
C24 0.0120(18) 0.0176(19) 0.048(2) -0.0070(19) -0.0043(18) 0.0082(15)
C25 0.014(2) 0.023(2) 0.057(3) -0.008(2) -0.004(2) 0.0141(19)
C25A 0.014(2) 0.024(2) 0.058(3) -0.010(3) -0.004(3) 0.014(2)
C26 0.013(2) 0.026(2) 0.056(3) -0.010(2) -0.002(2) 0.0135(19)
C26A 0.014(2) 0.026(2) 0.059(3) -0.011(3) -0.003(3) 0.013(2)
C27 0.0135(17) 0.0273(19) 0.062(2) -0.013(2) -0.0045(18) 0.0123(15)
C28 0.0129(17) 0.0246(18) 0.053(2) -0.0060(19) -0.0020(18) 0.0138(15)
C29 0.0105(16) 0.0243(18) 0.056(2) -0.0018(18) 0.0007(17) 0.0134(15)
C30 0.0136(16) 0.0258(17) 0.061(2) -0.003(2) -0.001(2) 0.0126(14)
C30A 0.0136(16) 0.0258(17) 0.061(2) -0.003(2) -0.001(2) 0.0126(14)
C31 0.0154(16) 0.0263(17) 0.062(2) -0.006(2) -0.003(2) 0.0146(14)
C31A 0.0154(16) 0.0263(17) 0.062(2) -0.006(2) -0.003(2) 0.0146(14)
C32 0.0115(17) 0.0182(19) 0.057(3) 0.0020(19) 0.0016(19) 0.0115(15)
C33 0.015(2) 0.018(3) 0.065(3) -0.001(3) 0.004(3) 0.011(2)
C33A 0.015(3) 0.022(3) 0.063(3) 0.001(3) 0.001(3) 0.011(2)
C34 0.013(3) 0.017(3) 0.064(4) -0.002(3) 0.005(3) 0.010(2)
C34A 0.014(3) 0.019(3) 0.064(4) 0.003(3) 0.003(3) 0.011(3)
O7 0.0109(19) 0.0053(18) 0.028(2) 0.0004(17) 0.0096(18) 0.0018(16)
O8 0.019(3) 0.022(3) 0.077(4) -0.014(3) -0.014(3) 0.016(2)
O9 0.017(4) 0.023(4) 0.075(6) 0.005(5) 0.002(4) 0.012(4)
O2 0.022(4) 0.021(4) 0.037(4) 0.009(3) -0.002(3) -0.002(3)

loop_
_atom_type_symbol
_atom_type_description
_atom_type_scat_dispersion_real
_atom_type_scat_dispersion_imag
_atom_type_scat_source
C C 0.0033 0.0016 'International Tables Vol C Tables 4.2.6.8 and 6.1.1.4'
H H 0.0000 0.0000 'International Tables Vol C Tables 4.2.6.8 and 6.1.1.4'
Ho Ho -0.2175 4.6783 'International Tables Vol C Tables 4.2.6.8 and 6.1.1.4'
N N 0.0061 0.0033 'International Tables Vol C Tables 4.2.6.8 and 6.1.1.4'
O O 0.0106 0.0060 'International Tables Vol C Tables 4.2.6.8 and 6.1.1.4'

loop_
_geom_angle_atom_site_label_1
_geom_angle_atom_site_label_2
_geom_angle_atom_site_label_3
_geom_angle
_geom_angle_site_symmetry_1
_geom_angle_site_symmetry_3
Ho1 Ho1 Ho1 60.0 2_665 3_565
Ho2 Ho1 Ho1 59.531(3) . 3_565
Ho2 Ho1 Ho1 59.531(3) . 2_665
O1 Ho1 Ho1 110.8(2) . 3_565
O1 Ho1 Ho1 100.2(2) . 2_665
O1 Ho1 Ho2 54.7(2) . .
O1 Ho1 O3 110.6(2) . .
O1 Ho1 O0AA 63.4(2) . 2_665
O1 Ho1 O0AA 73.8(2) . .
O1 Ho1 O5 129.4(3) . .
O1 Ho1 O6 154.6(2) . .
O1 Ho1 N8 81.0(3) . 3_675
O3 Ho1 Ho1 69.93(8) . 3_565
O3 Ho1 Ho1 127.86(8) . 2_665
O3 Ho1 Ho2 106.85(9) . .
O3 Ho1 O0AA 72.23(12) . .
O3 Ho1 O0AA 140.82(11) . 2_665
O3 Ho1 O5 93.04(9) . .
O3 Ho1 O6 73.53(12) . .
O3 Ho1 N8 74.65(14) . 3_675
O4 Ho1 Ho1 128.00(9) 2_665 3_565
O4 Ho1 Ho1 70.62(8) 2_665 2_665
O4 Ho1 Ho2 108.56(9) 2_665 .
O4 Ho1 O1 92.1(2) 2_665 .
O4 Ho1 O3 144.49(13) 2_665 .
O4 Ho1 O0AA 142.35(12) 2_665 .
O4 Ho1 O0AA 73.45(12) 2_665 2_665
O4 Ho1 O5 92.81(10) 2_665 .
O4 Ho1 O6 74.63(12) 2_665 .
O4 Ho1 N8 82.81(14) 2_665 3_675
O0AA Ho1 Ho1 36.72(8) 2_665 2_665
O0AA Ho1 Ho1 77.66(8) . 2_665
O0AA Ho1 Ho1 38.92(8) . 3_565
O0AA Ho1 Ho1 76.48(7) 2_665 3_565
O0AA Ho1 Ho2 35.18(8) . .
O0AA Ho1 Ho2 36.02(8) 2_665 .
O0AA Ho1 O0AA 69.00(15) . 2_665
O0AA Ho1 O5 72.07(13) . .
O0AA Ho1 O6 129.39(12) . .
O0AA Ho1 N8 135.64(15) 2_665 3_675
O0AA Ho1 N8 127.17(15) . 3_675
O5 Ho1 Ho1 36.60(7) . 2_665
O5 Ho1 Ho1 36.60(7) . 3_565
O5 Ho1 Ho2 76.18(13) . .
O5 Ho1 O0AA 70.01(13) . 2_665
O5 Ho1 O6 73.76(15) . .
O5 Ho1 N8 149.5(2) . 3_675
O6 Ho1 Ho1 95.73(8) . 2_665
O6 Ho1 Ho1 94.26(8) . 3_565
O6 Ho1 Ho2 149.90(8) . .
O6 Ho1 O0AA 129.61(12) . 2_665
O6 Ho1 N8 76.00(17) . 3_675
N8 Ho1 Ho1 153.42(11) 3_675 2_665
N8 Ho1 Ho1 144.57(11) 3_675 3_565
N8 Ho1 Ho2 133.82(15) 3_675 .
Ho1 Ho2 Ho1 145.954(3) . 12_567
Ho1 Ho2 Ho1 145.954(3) 2_665 12_567
Ho1 Ho2 Ho1 108.322(6) 2_665 11_667
Ho1 Ho2 Ho1 108.322(6) 10_557 .
Ho1 Ho2 Ho1 108.322(6) 3_565 12_567
Ho1 Ho2 Ho1 60.937(5) 10_557 12_567
Ho1 Ho2 Ho1 60.937(5) 11_667 10_557
Ho1 Ho2 Ho1 145.954(3) 11_667 .
Ho1 Ho2 Ho1 145.954(3) 2_665 10_557
Ho1 Ho2 Ho1 60.938(5) 3_565 .
Ho1 Ho2 Ho1 60.937(5) 2_665 3_565
Ho1 Ho2 Ho1 60.937(5) 11_667 12_567
Ho1 Ho2 Ho1 145.954(3) 11_667 3_565
Ho1 Ho2 Ho1 145.954(3) 10_557 3_565
Ho1 Ho2 Ho1 60.937(5) 2_665 .
O0AA Ho2 Ho1 171.88(8) 3_565 10_557
O0AA Ho2 Ho1 113.57(9) 2_665 10_557
O0AA Ho2 Ho1 79.58(9) 11_667 12_567
O0AA Ho2 Ho1 79.58(9) 12_567 10_557
O0AA Ho2 Ho1 171.88(8) . 11_667
O0AA Ho2 Ho1 36.45(8) 10_557 10_557
O0AA Ho2 Ho1 36.45(8) 12_567 12_567
O0AA Ho2 Ho1 36.45(9) 2_665 2_665
O0AA Ho2 Ho1 171.88(8) 12_567 .
O0AA Ho2 Ho1 39.56(8) 3_565 2_665
O0AA Ho2 Ho1 39.56(8) 12_567 11_667
O0AA Ho2 Ho1 171.88(8) 11_667 3_565
O0AA Ho2 Ho1 113.57(8) . 12_567
O0AA Ho2 Ho1 79.58(9) 2_665 3_565
O0AA Ho2 Ho1 111.49(8) 11_667 2_665
O0AA Ho2 Ho1 39.56(8) . 3_565
O0AA Ho2 Ho1 79.59(9) 3_565 .
O0AA Ho2 Ho1 36.45(8) 3_565 3_565
O0AA Ho2 Ho1 111.49(8) 10_557 .
O0AA Ho2 Ho1 113.57(9) 12_567 2_665
O0AA Ho2 Ho1 113.57(9) 3_565 11_667
O0AA Ho2 Ho1 113.57(8) 10_557 3_565
O0AA Ho2 Ho1 79.58(9) 10_557 11_667
O0AA Ho2 Ho1 171.88(8) 10_557 2_665
O0AA Ho2 Ho1 171.88(8) 2_665 12_567
O0AA Ho2 Ho1 36.45(9) 11_667 11_667
O0AA Ho2 Ho1 111.49(8) 3_565 12_567
O0AA Ho2 Ho1 111.49(8) 2_665 11_667
O0AA Ho2 Ho1 39.56(8) 10_557 12_567
O0AA Ho2 Ho1 113.57(9) 11_667 .
O0AA Ho2 Ho1 39.56(8) 11_667 10_557
O0AA Ho2 Ho1 39.56(8) 2_665 .
O0AA Ho2 Ho1 111.49(8) . 10_557
O0AA Ho2 Ho1 36.45(8) . .
O0AA Ho2 Ho1 111.49(8) 12_567 3_565
O0AA Ho2 Ho1 79.58(9) . 2_665
O0AA Ho2 O0AA 139.53(7) 11_667 3_565
O0AA Ho2 O0AA 139.53(7) 2_665 10_557
O0AA Ho2 O0AA 139.53(7) 11_667 .
O0AA Ho2 O0AA 73.61(13) 2_665 3_565
O0AA Ho2 O0AA 73.61(13) 12_567 10_557
O0AA Ho2 O0AA 73.61(13) . 3_565
O0AA Ho2 O0AA 73.61(13) 11_667 10_557
O0AA Ho2 O0AA 73.61(13) 11_667 12_567
O0AA Ho2 O0AA 92.45(17) . 10_557
O0AA Ho2 O0AA 139.53(7) 2_665 12_567
O0AA Ho2 O0AA 92.45(17) 11_667 2_665
O0AA Ho2 O0AA 139.53(7) . 12_567
O0AA Ho2 O0AA 73.61(13) 2_665 .
O0AA Ho2 O0AA 92.45(17) 3_565 12_567
O0AA Ho2 O0AA 139.53(7) 3_565 10_557
C1 O1 Ho1 154.8(7) . .
C18 O3 Ho1 135.6(3) . .
C18 O4 Ho1 136.1(3) . 3_565
Ho1 O0AA Ho1 104.36(13) . 3_565
Ho1 O0AA H0AA 113.0 . .
Ho1 O0AA H0AA 113.0 3_565 .
Ho2 O0AA Ho1 108.37(13) . .
Ho2 O0AA Ho1 104.42(12) . 3_565
Ho2 O0AA H0AA 113.0 . .
Ho1 O5 Ho1 106.81(14) 2_665 3_565
Ho1 O5 Ho1 106.81(14) 2_665 .
Ho1 O5 Ho1 106.81(14) . 3_565
Ho1 O5 H5 112.0 2_665 .
Ho1 O5 H5 112.0 3_565 .
Ho1 O5 H5 112.0 . .
Ho1 O6 H6A 110.5 . .
Ho1 O6 H6B 110.3 . .
H6A O6 H6B 103.5 . .
C5 N1 H1 126.8 . .
C8 N1 H1 126.8 . .
C8 N1 C5 106.4(9) . .
C8 N2 C4 107.1(8) . .
C12 N3 C15 127.9(8) . .
C16 N3 C12 125.9(8) . .
C16 N3 C15 106.2(7) . .
C15 N4 C17 104.4(8) . .
C25 N5 C22 105.3(6) . .
C25A N5 C22 106.4(9) . .
C21 N6 H6 126.9 . .
C25 N6 H6 126.9 . .
C25 N6 C21 106.3(8) . .
C21 N6A H6AA 126.1 . .
C25A N6A H6AA 126.1 . .
C25A N6A C21 107.9(11) . .
C29 N7 C33 123.2(5) . .
C32 N7 C29 129.9(5) . .
C32 N7 C33 102.9(5) . .
C32 N7 C33A 102.4(6) . .
C33A N7 C29 119.9(7) . .
C32 N8 Ho1 132.7(4) . 2_765
C32 N8 C34 103.6(5) . .
C32 N8 C34A 97.9(6) . .
C34 N8 Ho1 115.1(5) . 2_765
C34A N8 Ho1 126.1(5) . 2_765
O1 C1 C2 133.9(5) . .
O1 C1 O2 120.9(9) . .
O2 C1 C2 105.1(5) . .
C3 C2 C1 123.0(7) . .
C3 C2 C7 115.3(7) . .
C7 C2 C1 114.8(7) . .
C2 C3 H3 120.2 . .
C2 C3 C4 119.7(8) . .
C4 C3 H3 120.2 . .
N2 C4 C3 133.0(8) . .
N2 C4 C5 105.2(7) . .
C3 C4 C5 119.7(7) . .
N1 C5 C4 108.1(9) . .
N1 C5 C6 130.8(11) . .
C4 C5 C6 120.9(9) . .
C5 C6 H6C 121.5 . .
C7 C6 C5 117.0(11) . .
C7 C6 H6C 121.5 . .
C2 C7 H7 119.7 . .
C6 C7 C2 120.7(10) . .
C6 C7 H7 119.7 . .
N1 C8 C9 124.1(8) . .
N2 C8 N1 109.3(8) . .
N2 C8 C9 123.0(9) . .
C10 C9 C8 120.8(9) . .
C14 C9 C8 120.2(9) . .
C14 C9 C10 119.0(9) . .
C9 C10 H10 120.3 . .
C9 C10 C11 119.5(10) . .
C11 C10 H10 120.3 . .
C10 C11 H11 120.2 . .
C12 C11 C10 119.6(11) . .
C12 C11 H11 120.2 . .
C11 C12 N3 118.9(9) . .
C13 C12 N3 120.4(9) . .
C13 C12 C11 120.7(9) . .
C12 C13 H13 120.4 . .
C12 C13 C14 119.2(10) . .
C14 C13 H13 120.4 . .
C9 C14 C13 122.0(10) . .
C9 C14 H14 119.0 . .
C13 C14 H14 119.0 . .
N3 C15 H15 124.5 . .
N4 C15 N3 111.0(8) . .
N4 C15 H15 124.5 . .
N3 C16 H16 127.4 . .
C17 C16 N3 105.3(8) . .
C17 C16 H16 127.4 . .
N4 C17 H17 123.4 . .
C16 C17 N4 113.1(8) . .
C16 C17 H17 123.4 . .
O3 C18 C19 117.9(4) . .
O4 C18 O3 124.8(4) . .
O4 C18 C19 117.4(4) . .
C20 C19 C18 119.9(4) . .
C20 C19 C24 120.8(4) . .
C24 C19 C18 119.3(4) . .
C19 C20 H20 121.6 . .
C21 C20 C19 116.7(5) . .
C21 C20 H20 121.6 . .
C20 C21 N6 129.6(6) . .
C20 C21 N6A 133.7(7) . .
C20 C21 C22 122.9(5) . .
C22 C21 N6 106.0(6) . .
C22 C21 N6A 101.8(7) . .
N5 C22 C21 109.5(5) . .
C23 C22 N5 130.4(5) . .
C23 C22 C21 120.1(4) . .
C22 C23 H23 121.3 . .
C22 C23 C24 117.5(5) . .
C24 C23 H23 121.3 . .
C19 C24 H24 119.0 . .
C23 C24 C19 122.1(5) . .
C23 C24 H24 119.0 . .
N5 C25 C26 122.5(9) . .
N6 C25 N5 112.0(9) . .
N6 C25 C26 125.3(10) . .
N5 C25A N6A 112.0(13) . .
N5 C25A C26A 125.9(14) . .
N6A C25A C26A 120.7(13) . .
C27 C26 C25 119.0(8) . .
C31 C26 C25 120.4(9) . .
C31 C26 C27 120.5(9) . .
C27 C26A C25A 119.3(11) . .
C27 C26A C31A 117.3(11) . .
C31A C26A C25A 122.9(11) . .
C26 C27 H27 120.6 . .
C26A C27 H27A 119.1 . .
C26A C27 C28 121.9(7) . .
C28 C27 C26 118.7(6) . .
C28 C27 H27 120.6 . .
C28 C27 H27A 119.1 . .
C27 C28 H28 120.2 . .
C29 C28 C27 119.6(5) . .
C29 C28 H28 120.2 . .
C28 C29 N7 121.1(4) . .
C28 C29 C30 121.4(6) . .
C28 C29 C30A 118.6(7) . .
C30 C29 N7 116.9(6) . .
C30A C29 N7 118.3(7) . .
C29 C30 H30 120.3 . .
C31 C30 C29 119.4(9) . .
C31 C30 H30 120.3 . .
C29 C30A H30A 120.1 . .
C31A C30A C29 119.8(12) . .
C31A C30A H30A 120.1 . .
C26 C31 H31 120.2 . .
C30 C31 C26 119.6(9) . .
C30 C31 H31 120.2 . .
C26A C31A H31A 119.5 . .
C30A C31A C26A 121.0(12) . .
C30A C31A H31A 119.5 . .
N7 C32 H32 122.6 . .
N8 C32 N7 114.9(5) . .
N8 C32 H32 122.6 . .
N7 C33 H33 126.9 . .
C34 C33 N7 106.2(8) . .
C34 C33 H33 126.9 . .
N7 C33A H33A 127.4 . .
C34A C33A N7 105.1(11) . .
C34A C33A H33A 127.4 . .
N8 C34 H34 126.3 . .
C33 C34 N8 107.5(8) . .
C33 C34 H34 126.3 . .
N8 C34A H34A 125.2 . .
C33A C34A N8 109.7(11) . .
C33A C34A H34A 125.2 . .
H8A O8 H8B 104.6 . .
H9A O9 H9B 106.3 . .

loop_
_geom_bond_atom_site_label_1
_geom_bond_atom_site_label_2
_geom_bond_distance
_geom_bond_site_symmetry_2
Ho1 Ho1 3.7972(3) 2_665
Ho1 Ho1 3.7973(3) 3_565
Ho1 Ho2 3.7443(2) .
Ho1 O1 2.334(9) .
Ho1 O3 2.337(3) .
Ho1 O4 2.292(3) 2_665
Ho1 O0AA 2.462(3) 2_665
Ho1 O0AA 2.344(3) .
Ho1 O5 2.365(2) .
Ho1 O6 2.427(4) .
Ho1 N8 2.503(5) 3_675
Ho2 Ho1 3.7443(2) 11_667
Ho2 Ho1 3.7443(2) 2_665
Ho2 Ho1 3.7443(2) 3_565
Ho2 Ho1 3.7443(2) 10_557
Ho2 Ho1 3.7443(2) 12_567
Ho2 O0AA 2.273(3) 2_665
Ho2 O0AA 2.273(3) 3_565
Ho2 O0AA 2.273(3) 10_557
Ho2 O0AA 2.273(3) .
Ho2 O0AA 2.273(3) 11_667
Ho2 O0AA 2.273(3) 12_567
O1 C1 1.211(10) .
O3 C18 1.262(5) .
O4 Ho1 2.292(3) 3_565
O4 C18 1.261(6) .
O0AA Ho1 2.462(3) 3_565
O0AA H0AA 1.0000 .
O5 Ho1 2.365(2) 3_565
O5 Ho1 2.365(2) 2_665
O5 H5 1.0000 .
O6 H6A 0.8707 .
O6 H6B 0.8688 .
N1 H1 0.8800 .
N1 C5 1.377(13) .
N1 C8 1.346(13) .
N2 C4 1.383(10) .
N2 C8 1.344(12) .
N3 C12 1.411(11) .
N3 C15 1.416(8) .
N3 C16 1.409(8) .
N4 C15 1.338(8) .
N4 C17 1.396(8) .
N5 C22 1.388(6) .
N5 C25 1.372(13) .
N5 C25A 1.274(17) .
N6 H6 0.8800 .
N6 C21 1.417(11) .
N6 C25 1.364(15) .
N6A H6AA 0.8800 .
N6A C21 1.413(14) .
N6A C25A 1.36(2) .
N7 C29 1.417(6) .
N7 C32 1.343(6) .
N7 C33 1.465(11) .
N7 C33A 1.408(15) .
N8 Ho1 2.503(5) 2_765
N8 C32 1.280(7) .
N8 C34 1.460(11) .
N8 C34A 1.474(14) .
C1 C2 1.479(10) .
C1 O2 1.319(9) .
C2 C3 1.348(11) .
C2 C7 1.466(14) .
C3 H3 0.9500 .
C3 C4 1.382(11) .
C4 C5 1.397(13) .
C5 C6 1.399(15) .
C6 H6C 0.9500 .
C6 C7 1.379(16) .
C7 H7 0.9500 .
C8 C9 1.480(12) .
C9 C10 1.379(15) .
C9 C14 1.356(14) .
C10 H10 0.9500 .
C10 C11 1.416(13) .
C11 H11 0.9500 .
C11 C12 1.363(15) .
C12 C13 1.363(14) .
C13 H13 0.9500 .
C13 C14 1.383(12) .
C14 H14 0.9500 .
C15 H15 0.9500 .
C16 H16 0.9500 .
C16 C17 1.350(8) .
C17 H17 0.9500 .
C18 C19 1.499(6) .
C19 C20 1.390(7) .
C19 C24 1.398(7) .
C20 H20 0.9500 .
C20 C21 1.388(7) .
C21 C22 1.400(7) .
C22 C23 1.386(7) .
C23 H23 0.9500 .
C23 C24 1.393(7) .
C24 H24 0.9500 .
C25 C26 1.464(15) .
C25A C26A 1.46(2) .
C26 C27 1.420(10) .
C26 C31 1.391(10) .
C26A C27 1.384(11) .
C26A C31A 1.398(12) .
C27 H27 0.9500 .
C27 H27A 0.9500 .
C27 C28 1.391(7) .
C28 H28 0.9500 .
C28 C29 1.373(8) .
C29 C30 1.398(10) .
C29 C30A 1.406(11) .
C30 H30 0.9500 .
C30 C31 1.387(10) .
C30A H30A 0.9500 .
C30A C31A 1.393(12) .
C31 H31 0.9500 .
C31A H31A 0.9500 .
C32 H32 0.9500 .
C33 H33 0.9500 .
C33 C34 1.363(12) .
C33A H33A 0.9500 .
C33A C34A 1.347(16) .
C34 H34 0.9500 .
C34A H34A 0.9500 .
O7 H7A 0.8487 .
O8 H8A 0.8498 .
O8 H8B 0.8499 .
O9 H9A 0.8495 .
O9 H9B 0.8458 .

loop_
_geom_torsion_atom_site_label_1
_geom_torsion_atom_site_label_2
_geom_torsion_atom_site_label_3
_geom_torsion_atom_site_label_4
_geom_torsion
_geom_torsion_site_symmetry_1
_geom_torsion_site_symmetry_2
_geom_torsion_site_symmetry_3
_geom_torsion_site_symmetry_4
Ho1 O1 C1 C2 27(2) . . . .
Ho1 O1 C1 O2 -156.4(13) . . . .
Ho1 O3 C18 O4 20.2(9) . . . .
Ho1 O3 C18 C19 -160.0(4) . . . .
Ho1 O4 C18 O3 -24.5(9) 3_565 . . .
Ho1 O4 C18 C19 155.6(4) 3_565 . . .
Ho1 N8 C32 N7 168.3(5) 2_765 . . .
Ho1 N8 C34 C33 -167.5(7) 2_765 . . .
Ho1 N8 C34A C33A -179.2(9) 2_765 . . .
O1 C1 C2 C3 -101.8(10) . . . .
O1 C1 C2 C7 108.5(10) . . . .
O3 C18 C19 C20 1.9(8) . . . .
O3 C18 C19 C24 -178.4(5) . . . .
O4 C18 C19 C20 -178.3(6) . . . .
O4 C18 C19 C24 1.5(8) . . . .
N1 C5 C6 C7 -176.3(13) . . . .
N1 C8 C9 C10 156.5(7) . . . .
N1 C8 C9 C14 -23.5(7) . . . .
N2 C4 C5 N1 8.0(10) . . . .
N2 C4 C5 C6 -167.1(10) . . . .
N2 C8 C9 C10 0.000(0) . . . .
N2 C8 C9 C14 180.000(0) . . . .
N3 C12 C13 C14 180.000(0) . . . .
N3 C16 C17 N4 0.000(0) . . . .
N5 C22 C23 C24 -178.1(7) . . . .
N5 C25 C26 C27 -5.0(18) . . . .
N5 C25 C26 C31 179.3(12) . . . .
N5 C25A C26A C27 -8(3) . . . .
N5 C25A C26A C31A 164.1(17) . . . .
N6 C21 C22 N5 9.5(9) . . . .
N6 C21 C22 C23 -169.1(8) . . . .
N6 C25 C26 C27 168.4(12) . . . .
N6 C25 C26 C31 -7(2) . . . .
N6A C21 C22 N5 -15.5(10) . . . .
N6A C21 C22 C23 166.0(9) . . . .
N6A C25A C26A C27 -173.7(15) . . . .
N6A C25A C26A C31A -1(3) . . . .
N7 C29 C30 C31 176.5(10) . . . .
N7 C29 C30A C31A -175.2(13) . . . .
N7 C33 C34 N8 3.0(12) . . . .
N7 C33A C34A N8 -1.6(16) . . . .
C1 C2 C3 C4 180.000(0) . . . .
C1 C2 C7 C6 178.6(10) . . . .
C2 C3 C4 N2 180.000(0) . . . .
C2 C3 C4 C5 19.1(6) . . . .
C3 C2 C7 C6 26.5(14) . . . .
C3 C4 C5 N1 173.7(7) . . . .
C3 C4 C5 C6 -1.4(14) . . . .
C4 N2 C8 N1 20.5(5) . . . .
C4 N2 C8 C9 180.000(0) . . . .
C4 C5 C6 C7 -2.5(19) . . . .
C5 N1 C8 N2 -15.1(10) . . . .
C5 N1 C8 C9 -174.4(7) . . . .
C5 C6 C7 C2 -10.0(19) . . . .
C7 C2 C3 C4 -30.5(6) . . . .
C8 N1 C5 C4 4.0(12) . . . .
C8 N1 C5 C6 178.4(13) . . . .
C8 N2 C4 C3 180.000(0) . . . .
C8 N2 C4 C5 -17.1(5) . . . .
C8 C9 C10 C11 180.000(0) . . . .
C8 C9 C14 C13 180.000(0) . . . .
C9 C10 C11 C12 0.000(0) . . . .
C10 C9 C14 C13 0.000(0) . . . .
C10 C11 C12 N3 180.000(0) . . . .
C10 C11 C12 C13 0.000(0) . . . .
C11 C12 C13 C14 0.000(0) . . . .
C12 N3 C15 N4 180.000(0) . . . .
C12 N3 C16 C17 180.000(0) . . . .
C12 C13 C14 C9 0.000(0) . . . .
C14 C9 C10 C11 0.000(0) . . . .
C15 N3 C12 C11 180.000(0) . . . .
C15 N3 C12 C13 0.000(0) . . . .
C15 N3 C16 C17 0.000(0) . . . .
C15 N4 C17 C16 0.000(0) . . . .
C16 N3 C12 C11 0.000(0) . . . .
C16 N3 C12 C13 180.000(0) . . . .
C16 N3 C15 N4 0.000(0) . . . .
C17 N4 C15 N3 0.000(0) . . . .
C18 C19 C20 C21 178.7(6) . . . .
C18 C19 C24 C23 -179.9(6) . . . .
C19 C20 C21 N6 166.4(9) . . . .
C19 C20 C21 N6A -161.0(11) . . . .
C19 C20 C21 C22 1.9(11) . . . .
C20 C19 C24 C23 -0.2(10) . . . .
C20 C21 C22 N5 177.1(7) . . . .
C20 C21 C22 C23 -1.5(11) . . . .
C21 N6 C25 N5 3.0(13) . . . .
C21 N6 C25 C26 -171.1(12) . . . .
C21 N6A C25A N5 -2.3(18) . . . .
C21 N6A C25A C26A 165.0(15) . . . .
C21 C22 C23 C24 0.1(10) . . . .
C22 N5 C25 N6 2.8(12) . . . .
C22 N5 C25 C26 177.1(11) . . . .
C22 N5 C25A N6A -7.6(16) . . . .
C22 N5 C25A C26A -174.0(15) . . . .
C22 C23 C24 C19 0.7(10) . . . .
C24 C19 C20 C21 -1.1(10) . . . .
C25 N5 C22 C21 -7.6(9) . . . .
C25 N5 C22 C23 170.7(9) . . . .
C25 N6 C21 C20 -174.0(9) . . . .
C25 N6 C21 C22 -7.4(11) . . . .
C25 C26 C27 C28 -179.8(9) . . . .
C25 C26 C31 C30 174.8(12) . . . .
C25A N5 C22 C21 14.8(12) . . . .
C25A N5 C22 C23 -166.8(11) . . . .
C25A N6A C21 C20 176.2(11) . . . .
C25A N6A C21 C22 10.8(14) . . . .
C25A C26A C27 C28 -179.4(12) . . . .
C25A C26A C31A C30A -176.1(17) . . . .
C26 C27 C28 C29 9.4(12) . . . .
C26A C27 C28 C29 -13.9(14) . . . .
C27 C26 C31 C30 -0.8(19) . . . .
C27 C26A C31A C30A -4(3) . . . .
C27 C28 C29 N7 178.8(6) . . . .
C27 C28 C29 C30 -9.9(12) . . . .
C27 C28 C29 C30A 15.2(13) . . . .
C28 C29 C30 C31 4.8(16) . . . .
C28 C29 C30A C31A -11.2(19) . . . .
C29 N7 C32 N8 -179.1(7) . . . .
C29 N7 C33 C34 169.1(8) . . . .
C29 N7 C33A C34A -168.2(10) . . . .
C29 C30 C31 C26 0.6(19) . . . .
C29 C30A C31A C26A 5(3) . . . .
C31 C26 C27 C28 -4.1(16) . . . .
C31A C26A C27 C28 8(2) . . . .
C32 N7 C29 C28 6.1(11) . . . .
C32 N7 C29 C30 -165.6(9) . . . .
C32 N7 C29 C30A 169.7(10) . . . .
C32 N7 C33 C34 9.7(10) . . . .
C32 N7 C33A C34A -16.0(14) . . . .
C32 N8 C34 C33 -15.3(11) . . . .
C32 N8 C34A C33A 19.2(14) . . . .
C33 N7 C29 C28 -147.4(8) . . . .
C33 N7 C29 C30 40.8(12) . . . .
C33 N7 C32 N8 -21.6(9) . . . .
C33A N7 C29 C28 149.6(9) . . . .
C33A N7 C29 C30A -46.8(14) . . . .
C33A N7 C32 N8 32.8(10) . . . .
C34 N8 C32 N7 23.4(9) . . . .
C34A N8 C32 N7 -32.0(9) . . . .
O2 C1 C2 C3 81.3(6) . . . .
O2 C1 C2 C7 -68.4(9) . . . .
